data_7114803
loop_
_publ_author_name
'Adams, Harry'
'Bernad Jr., Pablo L.'
'Hembury, Guy A.'
'Hunter, Christopher A.'
'McCabe, James F.'
'Eggleston, Drake S.'
'Haltiwanger, R. Curtis'
'Livingstone, David J.'
'D. M. Harris, Kenneth'
'Kariuki, Benson M.'

_publ_section_title
;
 Substituent effects on aromatic interactions in the solid state
;
_journal_issue 16
_journal_name_full 'Chemical Communications'
_journal_page_first 1500
_journal_paper_doi 10.1039/b101575n
_journal_year 2001
_chemical_formula_sum 'C21 H27 N O'
_chemical_formula_weight 309.44
_chemical_name_common 'N-2,6 diethylphenyl 4 t-butylbenzamide'
_chemical_name_systematic
;
?
;
_space_group_IT_number 33
_symmetry_cell_setting orthorhombic
_symmetry_space_group_name_Hall 'P 2c -2n'
_symmetry_space_group_name_H-M 'P n a 21'
_atom_sites_solution_hydrogens geom
_atom_sites_solution_primary direct
_atom_sites_solution_secondary difmap
_audit_creation_method SHELXL-97
_cell_angle_alpha 90.00
_cell_angle_beta 90.00
_cell_angle_gamma 90.00
_cell_formula_units_Z 12
_cell_length_a 27.4017(6)
_cell_length_b 20.5783(3)
_cell_length_c 9.9928(3)
_cell_measurement_temperature 160(2)
_cell_volume 5634.7(2)
_computing_structure_refinement 'SHELXL-97 (Sheldrick, 1997)'
_diffrn_ambient_temperature 160(2)
_diffrn_measured_fraction_theta_full 0.731
_diffrn_measured_fraction_theta_max 0.731
_diffrn_measurement_device_type 'Station 9.8, Daresbury labs.'
_diffrn_radiation_source Synchrotron
_diffrn_radiation_wavelength 0.69560
_diffrn_reflns_av_R_equivalents 0.3091
_diffrn_reflns_av_sigmaI/netI 0.3259
_diffrn_reflns_limit_h_max 25
_diffrn_reflns_limit_h_min -25
_diffrn_reflns_limit_k_max 19
_diffrn_reflns_limit_k_min -19
_diffrn_reflns_limit_l_max 8
_diffrn_reflns_limit_l_min -9
_diffrn_reflns_number 7987
_diffrn_reflns_theta_full 19.33
_diffrn_reflns_theta_max 19.33
_diffrn_reflns_theta_min 1.21
_exptl_absorpt_coefficient_mu 0.066
_exptl_absorpt_correction_T_max 0.9993
_exptl_absorpt_correction_T_min 0.9740
_exptl_crystal_density_diffrn 1.094
_exptl_crystal_density_method 'not measured'
_exptl_crystal_F_000 2016
_exptl_crystal_size_max 0.40
_exptl_crystal_size_mid 0.02
_exptl_crystal_size_min 0.01
_refine_diff_density_max 0.410
_refine_diff_density_min -0.338
_refine_diff_density_rms 0.100
_refine_ls_abs_structure_details 'Flack H D (1983), Acta Cryst. A39, 876-881'
_refine_ls_abs_structure_Flack 10(10)
_refine_ls_extinction_method none
_refine_ls_goodness_of_fit_ref 1.104
_refine_ls_hydrogen_treatment mixed
_refine_ls_matrix_type full
_refine_ls_number_parameters 456
_refine_ls_number_reflns 3146
_refine_ls_number_restraints 494
_refine_ls_restrained_S_all 1.491
_refine_ls_R_factor_all 0.2102
_refine_ls_R_factor_gt 0.1802
_refine_ls_shift/su_max 0.150
_refine_ls_shift/su_mean 0.017
_refine_ls_structure_factor_coef Fsqd
_refine_ls_weighting_details 'calc w=1/[\s^2^(Fo^2^)+(0.2867P)^2^+0.0000P] where P=(Fo^2^+2Fc^2^)/3'
_refine_ls_weighting_scheme calc
_refine_ls_wR_factor_gt 0.4246
_refine_ls_wR_factor_ref 0.4368
_reflns_number_gt 2231
_reflns_number_total 3146
_reflns_threshold_expression >2sigma(I)
_cod_data_source_file b101575n.txt
_cod_data_source_block gah04
_cod_depositor_comments
;
The following automatic conversions were performed:

'_symmetry_cell_setting' value 'Orthorhombic' changed to
'orthorhombic' according to
/usr/data/users/saulius/automatic-downloads/retrospective/RSC/lib/dictionaries/cif_core.dic
dictionary named 'cif_core.dic' version 2.4.2 from 2011-04-26.

Automatic conversion script
Id: cif_fix_values 2281 2013-09-26 08:29:07Z andrius 
;
_cod_original_sg_symbol_H-M Pna21
_cod_database_code 7114803

loop_
_symmetry_equiv_pos_as_xyz
'x, y, z'
'-x, -y, z+1/2'
'-x+1/2, y+1/2, z+1/2'
'x+1/2, -y+1/2, z'

loop_
_atom_site_label
_atom_site_type_symbol
_atom_site_fract_x
_atom_site_fract_y
_atom_site_fract_z
_atom_site_U_iso_or_equiv
_atom_site_adp_type
_atom_site_occupancy
_atom_site_symmetry_multiplicity
_atom_site_calc_flag
_atom_site_refinement_flags
O1 O 0.4882(7) 0.4962(9) 0.246(2) 0.094(9) Uani 1 1 d DU
N1 N 0.5069(4) 0.4862(5) 0.4825(13) 0.074(7) Uani 1 1 d DU
H1 H 0.5036 0.5046 0.5615 0.089 Uiso 1 1 calc R
C1 C 0.5839(4) 0.4312(5) 0.4522(13) 0.120(10) Uani 1 1 d RDU
C2 C 0.6106(4) 0.3738(5) 0.4457(13) 0.139(12) Uani 1 1 d RDU
H2 H 0.6452 0.3754 0.4383 0.167 Uiso 1 1 calc R
C3 C 0.5868(4) 0.3142(5) 0.4501(13) 0.140(12) Uani 1 1 d RDU
H3 H 0.6051 0.2751 0.4457 0.168 Uiso 1 1 calc R
C4 C 0.5363(4) 0.3120(5) 0.4608(13) 0.123(11) Uani 1 1 d RDU
H4 H 0.5200 0.2712 0.4638 0.147 Uiso 1 1 calc R
C5 C 0.5095(4) 0.3693(5) 0.4673(13) 0.095(9) Uani 1 1 d RDU
C6 C 0.5333(4) 0.4289(5) 0.4629(13) 0.104(9) Uani 1 1 d RDU
C7 C 0.4849(4) 0.5135(6) 0.3597(18) 0.077(9) Uani 1 1 d DU
C8 C 0.4541(4) 0.5732(6) 0.4052(18) 0.066(8) Uani 1 1 d RDU
C9 C 0.4445(4) 0.5903(6) 0.5372(18) 0.085(10) Uani 1 1 d RDU
H9 H 0.4567 0.5642 0.6082 0.102 Uiso 1 1 calc R
C10 C 0.4170(4) 0.6454(6) 0.5652(18) 0.103(11) Uani 1 1 d RDU
H10 H 0.4104 0.6570 0.6554 0.124 Uiso 1 1 calc R
C11 C 0.3991(4) 0.6835(6) 0.4613(18) 0.110(10) Uani 1 1 d RDU
C12 C 0.4088(4) 0.6664(6) 0.3293(18) 0.083(10) Uani 1 1 d RDU
H12 H 0.3966 0.6925 0.2583 0.099 Uiso 1 1 calc R
C13 C 0.4363(4) 0.6113(6) 0.3012(18) 0.080(9) Uani 1 1 d RDU
H13 H 0.4429 0.5997 0.2110 0.096 Uiso 1 1 calc R
C14 C 0.6096(13) 0.4950(13) 0.4475(15) 0.161(14) Uani 1 1 d DU
H14A H 0.5852 0.5303 0.4398 0.193 Uiso 1 1 calc R
H14B H 0.6278 0.5015 0.5321 0.193 Uiso 1 1 calc R
C15 C 0.644(3) 0.499(4) 0.334(7) 0.26(3) Uiso 1 1 d DU
H15A H 0.6768 0.4873 0.3638 0.310 Uiso 1 1 calc R
H15B H 0.6442 0.5434 0.2982 0.310 Uiso 1 1 calc R
H15C H 0.6336 0.4689 0.2631 0.310 Uiso 1 1 calc R
C16 C 0.4561(7) 0.3639(12) 0.4784(15) 0.082(9) Uani 1 1 d DU
H16A H 0.4446 0.3243 0.4321 0.099 Uiso 1 1 calc R
H16B H 0.4403 0.4021 0.4366 0.099 Uiso 1 1 calc R
C17 C 0.4435(15) 0.3607(19) 0.624(3) 0.106(13) Uiso 1 1 d DU
H17A H 0.4089 0.3711 0.6357 0.127 Uiso 1 1 calc R
H17B H 0.4634 0.3921 0.6733 0.127 Uiso 1 1 calc R
H17C H 0.4500 0.3168 0.6575 0.127 Uiso 1 1 calc R
C18 C 0.3697(6) 0.7423(10) 0.493(4) 0.100(11) Uani 1 1 d DU
C19 C 0.3186(14) 0.716(3) 0.512(7) 0.21(3) Uiso 1 1 d DU
H19A H 0.3075 0.6954 0.4291 0.253 Uiso 1 1 calc R
H19B H 0.2965 0.7515 0.5356 0.253 Uiso 1 1 calc R
H19C H 0.3187 0.6836 0.5844 0.253 Uiso 1 1 calc R
C20 C 0.390(2) 0.778(3) 0.614(5) 0.155(18) Uiso 1 1 d DU
H20A H 0.4065 0.7466 0.6733 0.187 Uiso 1 1 calc R
H20B H 0.3634 0.7988 0.6631 0.187 Uiso 1 1 calc R
H20C H 0.4135 0.8108 0.5848 0.187 Uiso 1 1 calc R
C21 C 0.3648(19) 0.790(2) 0.379(5) 0.141(17) Uiso 1 1 d DU
H21A H 0.3973 0.8047 0.3523 0.169 Uiso 1 1 calc R
H21B H 0.3452 0.8269 0.4082 0.169 Uiso 1 1 calc R
H21C H 0.3489 0.7683 0.3034 0.169 Uiso 1 1 calc R
O2 O 0.3282(9) 0.2827(12) 0.727(3) 0.116(11) Uani 1 1 d DU
N2 N 0.3403(4) 0.2713(5) 0.9840(14) 0.063(7) Uani 1 1 d DU
H2A H 0.3308 0.2819 1.0652 0.076 Uiso 1 1 calc R
C31 C 0.4273(4) 0.2482(5) 0.9634(14) 0.102(9) Uani 1 1 d RDU
C32 C 0.4662(4) 0.2052(5) 0.9559(14) 0.126(11) Uani 1 1 d RDU
H32 H 0.4988 0.2211 0.9588 0.151 Uiso 1 1 calc R
C33 C 0.4576(4) 0.1389(5) 0.9442(14) 0.134(12) Uani 1 1 d RDU
H33 H 0.4843 0.1095 0.9391 0.160 Uiso 1 1 calc R
C34 C 0.4100(4) 0.1156(5) 0.9400(14) 0.112(11) Uani 1 1 d RDU
H34 H 0.4042 0.0703 0.9320 0.135 Uiso 1 1 calc R
C35 C 0.3711(4) 0.1586(5) 0.9476(14) 0.095(10) Uani 1 1 d RDU
C36 C 0.3797(4) 0.2250(5) 0.9593(14) 0.092(9) Uani 1 1 d RDU
C37 C 0.3194(4) 0.2969(5) 0.8722(18) 0.062(8) Uani 1 1 d DU
C38 C 0.2815(4) 0.3478(5) 0.9108(18) 0.056(8) Uani 1 1 d RDU
C39 C 0.2679(4) 0.3611(5) 1.0419(18) 0.086(10) Uani 1 1 d RDU
H39 H 0.2825 0.3380 1.1137 0.103 Uiso 1 1 calc R
C40 C 0.2328(4) 0.4082(5) 1.0680(18) 0.107(11) Uani 1 1 d RDU
H40 H 0.2235 0.4173 1.1577 0.128 Uiso 1 1 calc R
C41 C 0.2114(4) 0.4421(5) 0.9630(18) 0.086(9) Uani 1 1 d RDU
C42 C 0.2250(4) 0.4288(5) 0.8318(18) 0.094(10) Uani 1 1 d RDU
H42 H 0.2103 0.4519 0.7600 0.113 Uiso 1 1 calc R
C43 C 0.2600(4) 0.3816(5) 0.8057(18) 0.084(9) Uani 1 1 d RDU
H43 H 0.2693 0.3725 0.7161 0.101 Uiso 1 1 calc R
C44 C 0.4357(12) 0.3215(10) 0.9761(15) 0.101(10) Uani 1 1 d DU
H44A H 0.4660 0.3337 0.9282 0.121 Uiso 1 1 calc R
H44B H 0.4081 0.3452 0.9343 0.121 Uiso 1 1 calc R
C45 C 0.4398(17) 0.341(2) 1.121(3) 0.116(14) Uiso 1 1 d DU
H45A H 0.4415 0.3013 1.1767 0.139 Uiso 1 1 calc R
H45B H 0.4112 0.3662 1.1473 0.139 Uiso 1 1 calc R
H45C H 0.4695 0.3664 1.1346 0.139 Uiso 1 1 calc R
C46 C 0.3216(11) 0.1289(16) 0.9418(16) 0.121(12) Uani 1 1 d DU
H46A H 0.2999 0.1592 0.8933 0.146 Uiso 1 1 calc R
H46B H 0.3239 0.0888 0.8874 0.146 Uiso 1 1 calc R
C47 C 0.2980(19) 0.112(3) 1.069(4) 0.149(18) Uiso 1 1 d DU
H47A H 0.2625 0.1103 1.0560 0.179 Uiso 1 1 calc R
H47B H 0.3058 0.1450 1.1362 0.179 Uiso 1 1 calc R
H47C H 0.3097 0.0695 1.0991 0.179 Uiso 1 1 calc R
C48 C 0.1733(7) 0.4936(10) 0.987(4) 0.116(11) Uani 1 1 d DU
C49 C 0.196(2) 0.554(2) 0.928(7) 0.19(2) Uiso 1 1 d DU
H49A H 0.1708 0.5782 0.8768 0.234 Uiso 1 1 calc R
H49B H 0.2226 0.5424 0.8678 0.234 Uiso 1 1 calc R
H49C H 0.2082 0.5821 0.9997 0.234 Uiso 1 1 calc R
C50 C 0.1353(17) 0.480(2) 0.881(5) 0.139(17) Uiso 1 1 d DU
H50A H 0.1092 0.4530 0.9190 0.166 Uiso 1 1 calc R
H50B H 0.1506 0.4565 0.8061 0.166 Uiso 1 1 calc R
H50C H 0.1216 0.5209 0.8484 0.166 Uiso 1 1 calc R
C51 C 0.1520(19) 0.500(3) 1.125(4) 0.145(17) Uiso 1 1 d DU
H51A H 0.1307 0.4632 1.1442 0.174 Uiso 1 1 calc R
H51B H 0.1330 0.5407 1.1307 0.174 Uiso 1 1 calc R
H51C H 0.1785 0.5017 1.1914 0.174 Uiso 1 1 calc R
O3 O 0.3304(8) 0.2650(11) 1.236(3) 0.125(11) Uani 1 1 d DU
N3 N 0.3212(5) 0.2875(6) 1.4836(12) 0.068(7) Uani 1 1 d DU
H3A H 0.3338 0.2820 1.5638 0.081 Uiso 1 1 calc R
C61 C 0.2817(5) 0.3921(6) 1.4429(12) 0.111(10) Uani 1 1 d RDU
C62 C 0.2394(5) 0.4295(6) 1.4390(12) 0.101(10) Uani 1 1 d RDU
H62 H 0.2416 0.4754 1.4310 0.121 Uiso 1 1 calc R
C63 C 0.1940(5) 0.3997(6) 1.4466(12) 0.120(11) Uani 1 1 d RDU
H63 H 0.1651 0.4252 1.4439 0.144 Uiso 1 1 calc R
C64 C 0.1908(5) 0.3325(6) 1.4582(12) 0.137(12) Uani 1 1 d RDU
H64 H 0.1597 0.3122 1.4634 0.165 Uiso 1 1 calc R
C65 C 0.2330(5) 0.2951(6) 1.4622(12) 0.114(10) Uani 1 1 d RDU
C66 C 0.2784(5) 0.3249(6) 1.4545(12) 0.094(9) Uani 1 1 d RDU
C67 C 0.3396(5) 0.2616(5) 1.368(2) 0.082(9) Uani 1 1 d DU
C68 C 0.3830(5) 0.2163(5) 1.410(2) 0.074(9) Uani 1 1 d RDU
C69 C 0.3966(5) 0.2041(5) 1.541(2) 0.071(9) Uani 1 1 d RDU
H69 H 0.3779 0.2215 1.6130 0.085 Uiso 1 1 calc R
C70 C 0.4375(5) 0.1663(5) 1.568(2) 0.087(10) Uani 1 1 d RDU
H70 H 0.4468 0.1580 1.6582 0.105 Uiso 1 1 calc R
C71 C 0.4648(5) 0.1407(5) 1.464(2) 0.078(8) Uani 1 1 d RDU
C72 C 0.4512(5) 0.1529(5) 1.332(2) 0.086(10) Uani 1 1 d RDU
H72 H 0.4698 0.1355 1.2603 0.103 Uiso 1 1 calc R
C73 C 0.4102(5) 0.1907(5) 1.305(2) 0.079(9) Uani 1 1 d RDU
H73 H 0.4009 0.1990 1.2151 0.095 Uiso 1 1 calc R
C74 C 0.3298(10) 0.4251(19) 1.4345(14) 0.121(13) Uani 1 1 d DU
H74A H 0.3332 0.4462 1.3459 0.145 Uiso 1 1 calc R
H74B H 0.3562 0.3927 1.4439 0.145 Uiso 1 1 calc R
C75 C 0.334(3) 0.476(3) 1.543(6) 0.23(3) Uiso 1 1 d DU
H75A H 0.3584 0.5083 1.5166 0.275 Uiso 1 1 calc R
H75B H 0.3449 0.4546 1.6264 0.275 Uiso 1 1 calc R
H75C H 0.3026 0.4965 1.5574 0.275 Uiso 1 1 calc R
C76 C 0.2265(13) 0.2241(12) 1.4742(14) 0.127(12) Uani 1 1 d DU
H76A H 0.1937 0.2123 1.4404 0.153 Uiso 1 1 calc R
H76B H 0.2509 0.2020 1.4173 0.153 Uiso 1 1 calc R
C77 C 0.231(2) 0.201(3) 1.612(4) 0.155(18) Uiso 1 1 d DU
H77A H 0.2420 0.1554 1.6107 0.186 Uiso 1 1 calc R
H77B H 0.2000 0.2044 1.6575 0.186 Uiso 1 1 calc R
H77C H 0.2558 0.2272 1.6586 0.186 Uiso 1 1 calc R
C78 C 0.5087(7) 0.1003(7) 1.493(4) 0.077(9) Uani 1 1 d DU
C79 C 0.5464(14) 0.131(2) 1.582(4) 0.117(14) Uiso 1 1 d DU
H79A H 0.5577 0.0994 1.6482 0.140 Uiso 1 1 calc R
H79B H 0.5319 0.1685 1.6285 0.140 Uiso 1 1 calc R
H79C H 0.5741 0.1460 1.5280 0.140 Uiso 1 1 calc R
C80 C 0.4988(16) 0.0407(16) 1.572(4) 0.115(14) Uiso 1 1 d DU
H80A H 0.5294 0.0247 1.6112 0.137 Uiso 1 1 calc R
H80B H 0.4849 0.0072 1.5140 0.137 Uiso 1 1 calc R
H80C H 0.4757 0.0508 1.6442 0.137 Uiso 1 1 calc R
C81 C 0.539(2) 0.092(3) 1.366(5) 0.164(19) Uiso 1 1 d DU
H81A H 0.5734 0.0871 1.3901 0.197 Uiso 1 1 calc R
H81B H 0.5350 0.1308 1.3096 0.197 Uiso 1 1 calc R
H81C H 0.5278 0.0537 1.3174 0.197 Uiso 1 1 calc R

loop_
_atom_site_aniso_label
_atom_site_aniso_U_11
_atom_site_aniso_U_22
_atom_site_aniso_U_33
_atom_site_aniso_U_23
_atom_site_aniso_U_13
_atom_site_aniso_U_12
O1 0.18(3) 0.069(13) 0.031(13) -0.041(10) -0.038(17) 0.056(15)
N1 0.072(14) 0.024(10) 0.13(2) 0.001(14) 0.008(17) 0.031(10)
C1 0.075(16) 0.034(12) 0.25(3) 0.04(2) 0.03(2) 0.029(14)
C2 0.059(17) 0.082(18) 0.28(3) 0.04(2) 0.02(2) 0.006(16)
C3 0.080(19) 0.070(17) 0.27(3) 0.03(2) 0.04(3) 0.001(17)
C4 0.064(17) 0.067(16) 0.24(3) 0.04(2) 0.02(2) 0.000(15)
C5 0.048(14) 0.029(12) 0.21(2) 0.025(18) 0.033(19) 0.004(12)
C6 0.075(16) 0.047(14) 0.19(2) 0.019(19) 0.02(2) -0.002(14)
C7 0.093(19) 0.038(14) 0.10(2) -0.013(15) 0.008(19) 0.021(14)
C8 0.088(17) 0.046(13) 0.065(18) 0.020(14) 0.034(16) -0.011(14)
C9 0.10(2) 0.040(15) 0.11(2) -0.029(15) 0.03(2) -0.025(15)
C10 0.12(2) 0.08(2) 0.12(3) -0.013(18) 0.02(2) -0.003(18)
C11 0.12(2) 0.101(18) 0.11(2) 0.009(19) 0.04(2) -0.003(17)
C12 0.13(2) 0.080(18) 0.043(19) 0.042(16) 0.032(19) 0.013(18)
C13 0.14(2) 0.069(17) 0.035(18) 0.043(15) 0.019(19) -0.019(17)
C14 0.10(2) 0.10(2) 0.28(4) 0.06(3) 0.04(3) 0.04(2)
C16 0.051(15) 0.031(11) 0.16(3) 0.034(19) 0.04(2) -0.014(12)
C18 0.10(2) 0.086(18) 0.11(2) -0.02(2) 0.01(2) 0.050(16)
O2 0.11(2) 0.12(2) 0.12(2) 0.090(19) -0.049(19) -0.016(16)
N2 0.043(12) 0.035(10) 0.111(19) -0.016(14) -0.044(15) 0.027(10)
C31 0.074(17) 0.069(15) 0.16(2) 0.021(19) -0.063(19) 0.015(14)
C32 0.078(19) 0.112(19) 0.19(3) 0.03(2) -0.05(2) 0.042(18)
C33 0.13(2) 0.093(19) 0.18(3) 0.02(2) 0.00(3) 0.03(2)
C34 0.11(2) 0.076(18) 0.15(3) 0.00(2) 0.02(2) 0.040(18)
C35 0.105(19) 0.046(14) 0.13(2) -0.008(17) 0.00(2) 0.015(14)
C36 0.077(16) 0.058(14) 0.14(2) 0.018(17) -0.035(19) -0.021(13)
C37 0.052(16) 0.033(13) 0.10(2) -0.002(15) -0.064(17) 0.007(13)
C38 0.043(14) 0.035(13) 0.09(2) 0.000(14) -0.016(15) 0.010(12)
C39 0.09(2) 0.025(13) 0.14(3) -0.037(16) 0.01(2) 0.010(14)
C40 0.10(2) 0.070(19) 0.15(3) -0.030(19) 0.02(2) 0.027(17)
C41 0.086(18) 0.052(15) 0.12(2) -0.020(17) 0.011(19) 0.006(14)
C42 0.09(2) 0.075(18) 0.12(2) 0.028(19) 0.04(2) 0.021(16)
C43 0.09(2) 0.070(18) 0.09(2) 0.043(17) 0.008(19) 0.046(16)
C44 0.088(19) 0.067(16) 0.15(3) -0.03(2) -0.08(2) -0.015(15)
C46 0.14(3) 0.049(16) 0.17(3) -0.01(2) -0.04(3) -0.001(18)
C48 0.12(2) 0.090(19) 0.14(3) -0.02(2) 0.01(2) 0.001(18)
O3 0.10(2) 0.19(3) 0.08(2) -0.08(2) -0.028(17) 0.061(19)
N3 0.072(14) 0.051(12) 0.080(17) -0.044(14) 0.028(16) 0.016(11)
C61 0.075(16) 0.101(18) 0.16(2) 0.019(19) 0.06(2) 0.010(16)
C62 0.077(18) 0.094(19) 0.13(3) 0.01(2) 0.06(2) 0.022(17)
C63 0.078(18) 0.10(2) 0.18(3) 0.01(2) 0.04(2) 0.051(18)
C64 0.085(19) 0.11(2) 0.22(3) 0.02(3) 0.03(3) 0.031(19)
C65 0.075(17) 0.074(16) 0.19(2) 0.01(2) 0.03(2) 0.001(15)
C66 0.075(16) 0.070(15) 0.14(2) -0.020(18) 0.03(2) 0.010(15)
C67 0.10(2) 0.064(16) 0.09(2) -0.034(17) 0.03(2) -0.029(15)
C68 0.085(18) 0.051(15) 0.08(2) -0.050(16) 0.023(17) -0.003(14)
C69 0.041(15) 0.033(13) 0.14(2) -0.009(16) -0.026(17) -0.015(13)
C70 0.07(2) 0.048(16) 0.14(3) -0.010(17) -0.027(19) 0.002(15)
C71 0.078(17) 0.043(13) 0.11(2) -0.031(17) -0.002(19) 0.017(13)
C72 0.11(2) 0.041(15) 0.11(2) -0.005(17) 0.01(2) 0.004(15)
C73 0.11(2) 0.040(16) 0.09(2) 0.001(15) 0.01(2) 0.006(15)
C74 0.070(18) 0.13(2) 0.16(3) 0.03(2) 0.09(2) -0.007(19)
C76 0.074(19) 0.10(2) 0.21(3) 0.00(3) 0.04(3) -0.012(18)
C78 0.081(18) 0.060(14) 0.09(2) 0.011(17) 0.00(2) 0.022(14)

loop_
_atom_type_symbol
_atom_type_description
_atom_type_scat_dispersion_real
_atom_type_scat_dispersion_imag
_atom_type_scat_source
C C 0.0033 0.0016 'International Tables Vol C Tables 4.2.6.8 and 6.1.1.4'
H H 0.0000 0.0000 'International Tables Vol C Tables 4.2.6.8 and 6.1.1.4'
N N 0.0061 0.0033 'International Tables Vol C Tables 4.2.6.8 and 6.1.1.4'
O O 0.0106 0.0060 'International Tables Vol C Tables 4.2.6.8 and 6.1.1.4'

loop_
_geom_angle_atom_site_label_1
_geom_angle_atom_site_label_2
_geom_angle_atom_site_label_3
_geom_angle
C6 N1 C7 114.6(7)
C2 C1 C6 120.0
C2 C1 C14 119.8(15)
C6 C1 C14 120.2(15)
C1 C2 C3 120.0
C4 C3 C2 120.0
C3 C4 C5 120.0
C6 C5 C4 120.0
C6 C5 C16 122.3(10)
C4 C5 C16 117.7(10)
C5 C6 C1 120.0
C5 C6 N1 119.8
C1 C6 N1 119.9
O1 C7 N1 130.1(16)
O1 C7 C8 123.7(13)
N1 C7 C8 106.2(7)
C9 C8 C13 120.0
C9 C8 C7 125.3
C13 C8 C7 114.7
C8 C9 C10 120.0
C11 C10 C9 120.0
C12 C11 C10 120.0
C12 C11 C18 120.7(17)
C10 C11 C18 119.3(17)
C11 C12 C13 120.0
C12 C13 C8 120.0
C15 C14 C1 112(4)
C5 C16 C17 107.9(18)
C11 C18 C21 114(3)
C11 C18 C19 104(3)
C21 C18 C19 104(4)
C11 C18 C20 111(3)
C21 C18 C20 109(3)
C19 C18 C20 114(4)
C37 N2 C36 115.1(8)
C32 C31 C36 120.0
C32 C31 C44 121.1(14)
C36 C31 C44 118.9(13)
C33 C32 C31 120.0
C32 C33 C34 120.0
C35 C34 C33 120.0
C34 C35 C36 120.0
C34 C35 C46 115.8(15)
C36 C35 C46 124.2(15)
C35 C36 C31 120.0
C35 C36 N2 122.0
C31 C36 N2 117.6
N2 C37 O2 130.6(14)
N2 C37 C38 110.2(8)
O2 C37 C38 119.2(11)
C39 C38 C43 120.0
C39 C38 C37 123.8
C43 C38 C37 116.2
C38 C39 C40 120.0
C41 C40 C39 120.0
C40 C41 C42 120.0
C40 C41 C48 121.7(15)
C42 C41 C48 118.3(15)
C41 C42 C43 120.0
C38 C43 C42 120.0
C45 C44 C31 110.2(19)
C47 C46 C35 118(2)
C51 C48 C41 119(3)
C51 C48 C50 113(3)
C41 C48 C50 103(2)
C51 C48 C49 116(4)
C41 C48 C49 104(3)
C50 C48 C49 99(4)
C67 N3 C66 109.9(9)
C62 C61 C66 120.0
C62 C61 C74 118.9(17)
C66 C61 C74 121.1(17)
C63 C62 C61 120.0
C62 C63 C64 120.0
C65 C64 C63 120.0
C66 C65 C64 120.0
C66 C65 C76 123.3(15)
C64 C65 C76 116.7(15)
C65 C66 C61 120.0
C65 C66 N3 119.0
C61 C66 N3 120.0
O3 C67 N3 137.7(17)
O3 C67 C68 115.7(13)
N3 C67 C68 106.7(9)
C69 C68 C73 120.0
C69 C68 C67 124.2
C73 C68 C67 115.7
C70 C69 C68 120.0
C69 C70 C71 120.0
C72 C71 C70 120.0
C72 C71 C78 120.1(16)
C70 C71 C78 119.9(16)
C71 C72 C73 120.0
C68 C73 C72 120.0
C61 C74 C75 110(3)
C77 C76 C65 113(3)
C80 C78 C71 115(2)
C80 C78 C79 99(3)
C71 C78 C79 116(2)
C80 C78 C81 117(3)
C71 C78 C81 110(3)
C79 C78 C81 100(3)

loop_
_geom_bond_atom_site_label_1
_geom_bond_atom_site_label_2
_geom_bond_distance
O1 C7 1.19(2)
N1 C6 1.3988
N1 C7 1.48(2)
C1 C2 1.3899
C1 C6 1.3901
C1 C14 1.49(2)
C2 C3 1.3900
C3 C4 1.3899
C4 C5 1.3899
C5 C6 1.3899
C5 C16 1.47(2)
C7 C8 1.5572
C8 C9 1.3899
C8 C13 1.3900
C9 C10 1.3900
C10 C11 1.3900
C11 C12 1.3899
C11 C18 1.49(2)
C12 C13 1.3900
C14 C15 1.48(3)
C16 C17 1.49(2)
C18 C21 1.50(3)
C18 C19 1.51(3)
C18 C20 1.52(3)
O2 C37 1.50(3)
N2 C37 1.36(2)
N2 C36 1.4607
C31 C32 1.3899
C31 C36 1.3901
C31 C44 1.53(2)
C32 C33 1.3899
C33 C34 1.3901
C34 C35 1.3898
C35 C36 1.3901
C35 C46 1.49(2)
C37 C38 1.5244
C38 C39 1.3899
C38 C43 1.3900
C39 C40 1.3902
C40 C41 1.3898
C41 C42 1.3899
C41 C48 1.51(2)
C42 C43 1.3902
C44 C45 1.51(3)
C46 C47 1.47(3)
C48 C51 1.51(3)
C48 C50 1.51(3)
C48 C49 1.52(3)
O3 C67 1.35(3)
N3 C67 1.37(2)
N3 C66 1.4319
C61 C62 1.3900
C61 C66 1.3901
C61 C74 1.49(2)
C62 C63 1.3900
C63 C64 1.3901
C64 C65 1.3901
C65 C66 1.3898
C65 C76 1.48(2)
C67 C68 1.5676
C68 C69 1.3900
C68 C73 1.3900
C69 C70 1.3898
C70 C71 1.3900
C71 C72 1.3900
C71 C78 1.49(2)
C72 C73 1.3901
C74 C75 1.51(3)
C76 C77 1.46(3)
C78 C80 1.49(2)
C78 C79 1.51(3)
C78 C81 1.52(3)
